data_1510297
loop_
_publ_author_name
'Rabenau, A.'
'Schulz, H.'

_publ_section_title
;
 The crystal structures of alpha-AuSe and beta-AuSe
;
_journal_name_full 'Journal of the Less-Common Metals'
_journal_page_first 89
_journal_page_last 101
_journal_paper_doi 10.1016/0022-5088(76)90235-6
_journal_volume 48
_journal_year 1976
_chemical_formula_sum 'Au Se'
_space_group_IT_number 12
_symmetry_space_group_name_Hall '-C 2y'
_symmetry_space_group_name_H-M 'C 1 2/m 1'
_cell_angle_alpha 90
_cell_angle_beta 103.15
_cell_angle_gamma 90
_cell_formula_units_Z 8
_cell_length_a 12.202
_cell_length_b 3.69
_cell_length_c 8.433
_cell_volume 369.742
_citation_journal_id_ASTM JCOMAH
_cod_data_source_file gold_361.cif
_cod_data_source_block Au1Se1
_cod_original_cell_volume 369.7425
_cod_original_formula_sum 'Au1 Se1'
_cod_database_code 1510297

loop_
_symmetry_equiv_pos_as_xyz
x,y,z
-x,y,-z
-x,-y,-z
x,-y,z
x+1/2,y+1/2,z
-x+1/2,y+1/2,-z
-x+1/2,-y+1/2,-z
x+1/2,-y+1/2,z

loop_
_atom_site_label
_atom_site_type_symbol
_atom_site_fract_x
_atom_site_fract_y
_atom_site_fract_z
_atom_site_occupancy
_atom_site_U_iso_or_equiv
Se1 Se-2 0.329 0 0.687 1 0.0
Se2 Se-2 0.393 0 0.275 1 0.0
Au1 Au+1 0.3547 0 0.9808 1 0.0
Au2 Au+3 0.0335 0 0.2961 1 0.0
